data_7225568
loop_
_publ_author_name
'Wu, Yunlong'
'Yang, Guo-Ping'
'Liu, Jiao'
'Yan, Yangtian'
'Luan, Xinjun'
'Zhang, Wen-Yan'
'Wang, Yao-Yu'

_publ_section_title
;
 Crystal structures from 1D to 3D: triggered by the different coordination
 morphologies of ligands in different reaction systems
;
_journal_issue 31
_journal_name_full CrystEngComm
_journal_page_first 5901
_journal_paper_doi 10.1039/C6CE00731G
_journal_volume 18
_journal_year 2016
_chemical_formula_sum 'C26 H31 N O15 Zn2'
_chemical_formula_weight 726.32
_space_group_crystal_system monoclinic
_space_group_IT_number 14
_space_group_name_Hall '-P 2ybc'
_space_group_name_H-M_alt 'P 1 21/c 1'
_symmetry_space_group_name_Hall '-P 2ybc'
_symmetry_space_group_name_H-M 'P 1 21/c 1'
_atom_sites_solution_hydrogens geom
_audit_creation_method SHELXL-2014/7
_audit_update_record
;
2016-06-16 deposited with the CCDC.
2016-06-16 downloaded from the CCDC.
;
_cell_angle_alpha 90
_cell_angle_beta 111.229(14)
_cell_angle_gamma 90
_cell_formula_units_Z 4
_cell_length_a 12.206(11)
_cell_length_b 17.833(15)
_cell_length_c 15.309(13)
_cell_measurement_reflns_used 5109
_cell_measurement_temperature 296(2)
_cell_measurement_theta_max 27.03
_cell_measurement_theta_min 2.77
_cell_volume 3106(5)
_computing_structure_refinement 'SHELXL-2014/7 (Sheldrick, 2014)'
_diffrn_ambient_temperature 296(2)
_diffrn_measured_fraction_theta_full 0.992
_diffrn_measured_fraction_theta_max 0.992
_diffrn_measurement_device_type 'Bruker APEX-II CCD'
_diffrn_measurement_method '\f and \w scans'
_diffrn_radiation_type MoK\a
_diffrn_radiation_wavelength 0.71073
_diffrn_reflns_av_R_equivalents 0.0389
_diffrn_reflns_av_unetI/netI 0.0478
_diffrn_reflns_Laue_measured_fraction_full 0.992
_diffrn_reflns_Laue_measured_fraction_max 0.992
_diffrn_reflns_limit_h_max 14
_diffrn_reflns_limit_h_min -14
_diffrn_reflns_limit_k_max 21
_diffrn_reflns_limit_k_min -15
_diffrn_reflns_limit_l_max 15
_diffrn_reflns_limit_l_min -18
_diffrn_reflns_number 15085
_diffrn_reflns_point_group_measured_fraction_full 0.992
_diffrn_reflns_point_group_measured_fraction_max 0.992
_diffrn_reflns_theta_full 24.994
_diffrn_reflns_theta_max 24.994
_diffrn_reflns_theta_min 2.123
_exptl_absorpt_coefficient_mu 1.594
_exptl_absorpt_correction_type multi-scan
_exptl_absorpt_process_details sadabs
_exptl_crystal_colour colorless
_exptl_crystal_density_diffrn 1.553
_exptl_crystal_description block
_exptl_crystal_F_000 1488
_exptl_crystal_size_max 0.250
_exptl_crystal_size_mid 0.130
_exptl_crystal_size_min 0.100
_exptl_transmission_factor_max 0.853
_exptl_transmission_factor_min 0.780
_platon_squeeze_details
;
The disordered solvent may be water molecules based on the 
SQUEEZE-OUT electrons. The SQUEEZED-OUT lectrons(190.8/4 = 48)
should be associated with 5 water molecules of the formula unit
The overall formula:[Zn2(L)(DMA)(H2O)]5H2O
The formula_weight          726.32
The crystal_density_diffrn     1.553
_exptl_crystal_F_000              1488
;
_refine_diff_density_max 0.844
_refine_diff_density_min -0.612
_refine_diff_density_rms 0.113
_refine_ls_extinction_method none
_refine_ls_goodness_of_fit_ref 0.993
_refine_ls_hydrogen_treatment constr
_refine_ls_matrix_type full
_refine_ls_number_parameters 343
_refine_ls_number_reflns 5422
_refine_ls_number_restraints 10
_refine_ls_restrained_S_all 1.026
_refine_ls_R_factor_all 0.0652
_refine_ls_R_factor_gt 0.0527
_refine_ls_shift/su_max 0.002
_refine_ls_shift/su_mean 0.000
_refine_ls_structure_factor_coef Fsqd
_refine_ls_weighting_details 'w=1/[\s^2^(Fo^2^)+(0.1200P)^2^+2.1635P] where P=(Fo^2^+2Fc^2^)/3'
_refine_ls_weighting_scheme calc
_refine_ls_wR_factor_gt 0.1584
_refine_ls_wR_factor_ref 0.1698
_reflns_Friedel_coverage 0.000
_reflns_number_gt 4240
_reflns_number_total 5422
_reflns_threshold_expression 'I > 2\s(I)'
_cod_data_source_file c6ce00731g2.cif
_cod_data_source_block 4
_cod_depositor_comments 'Adding full bibliography for 7225565--7225571.cif.'
_cod_database_code 7225568
_shelx_shelxl_version_number 2014/7
_shelx_space_group_comment
;
The symmetry employed for this shelxl refinement is uniquely defined
by the following loop, which should always be used as a source of
symmetry information in preference to the above space-group names.
They are only intended as comments.
;
_shelx_estimated_absorpt_t_min 0.691
_shelx_estimated_absorpt_t_max 0.857

loop_
_space_group_symop_operation_xyz
'x, y, z'
'-x, y+1/2, -z+1/2'
'-x, -y, -z'
'x, -y-1/2, z-1/2'

loop_
_atom_site_label
_atom_site_type_symbol
_atom_site_fract_x
_atom_site_fract_y
_atom_site_fract_z
_atom_site_U_iso_or_equiv
_atom_site_adp_type
_atom_site_occupancy
_atom_site_site_symmetry_order
_atom_site_calc_flag
_atom_site_refinement_flags_posn
_atom_site_refinement_flags_adp
O3 O 0.8217(3) 0.45594(18) 0.7820(2) 0.0413(8) Uani 1 1 d . .
Zn1 Zn 1.26397(4) 0.37688(3) 1.22924(3) 0.02942(19) Uani 1 1 d . .
Zn2 Zn 1.03388(5) 0.48662(3) 1.20590(3) 0.0370(2) Uani 1 1 d . .
O1 O 1.1193(3) 0.34222(19) 1.1393(2) 0.0490(9) Uani 1 1 d . .
O2 O 0.9956(3) 0.4329(2) 1.0931(2) 0.0517(9) Uani 1 1 d . .
O4 O 0.6880(3) 0.52837(17) 0.8012(3) 0.0441(8) Uani 1 1 d . .
O5 O 0.3772(3) 0.1991(2) 0.7672(3) 0.0571(10) Uani 1 1 d . .
O6 O 0.3500(5) 0.2111(3) 0.6240(3) 0.0971(16) Uani 1 1 d . U
O7 O 0.2489(3) 0.3948(2) 0.3491(2) 0.0468(8) Uani 1 1 d . .
O8 O 0.0841(3) 0.4511(2) 0.3307(2) 0.0453(8) Uani 1 1 d . .
O9 O 0.8612(7) 0.4248(5) 1.2015(5) 0.140(3) Uani 1 1 d . .
O10 O 0.9460(3) 0.5756(2) 1.1952(3) 0.0533(9) Uani 1 1 d . U
N1 N 0.8277(5) 0.6698(3) 1.1492(3) 0.0616(13) Uani 1 1 d . .
C1 C 1.0316(4) 0.3703(2) 1.0838(3) 0.0342(10) Uani 1 1 d . .
C2 C 0.9681(4) 0.3276(2) 1.0007(3) 0.0339(10) Uani 1 1 d . .
C3 C 1.0124(4) 0.2634(3) 0.9811(4) 0.0454(11) Uani 1 1 d . U
H3 H 1.0860 0.2469 1.0205 0.054 Uiso 1 1 calc R U
C4 C 0.9505(5) 0.2227(3) 0.9045(4) 0.0579(15) Uani 1 1 d . U
H4 H 0.9814 0.1785 0.8909 0.070 Uiso 1 1 calc R U
C5 C 0.8438(4) 0.2468(3) 0.8482(3) 0.0477(12) Uani 1 1 d . .
H5 H 0.8017 0.2190 0.7954 0.057 Uiso 1 1 calc R U
C6 C 0.7961(4) 0.3113(2) 0.8670(3) 0.0331(10) Uani 1 1 d . .
C7 C 0.8602(3) 0.3516(2) 0.9435(3) 0.0311(9) Uani 1 1 d . .
H7 H 0.8299 0.3960 0.9572 0.037 Uiso 1 1 calc R U
C8 C 0.6768(4) 0.3322(2) 0.8065(3) 0.0301(9) Uani 1 1 d . .
C9 C 0.6452(3) 0.4034(2) 0.7738(3) 0.0304(9) Uani 1 1 d . .
C10 C 0.5312(4) 0.4170(3) 0.7179(3) 0.0341(10) Uani 1 1 d . .
H10 H 0.5099 0.4656 0.6965 0.041 Uiso 1 1 calc R U
C11 C 0.4489(4) 0.3635(2) 0.6927(3) 0.0326(10) Uani 1 1 d . .
C12 C 0.4817(4) 0.2922(2) 0.7283(3) 0.0324(9) Uani 1 1 d . .
C13 C 0.5934(4) 0.2793(2) 0.7846(3) 0.0361(10) Uani 1 1 d . .
H13 H 0.6137 0.2315 0.8095 0.043 Uiso 1 1 calc R U
C14 C 0.7277(4) 0.4667(2) 0.7888(3) 0.0329(10) Uani 1 1 d . .
C15 C 0.3952(4) 0.2297(3) 0.7037(4) 0.0447(12) Uani 1 1 d . U
C16 C 0.33290(19) 0.38265(18) 0.63159(16) 0.0340(9) Uani 1 1 d G U
C17 C 0.3097(2) 0.38922(17) 0.53609(17) 0.0325(9) Uani 1 1 d G .
H17 H 0.3672 0.3766 0.5121 0.039 Uiso 1 1 calc R U
C18 C 0.2006(2) 0.41460(18) 0.47644(14) 0.0330(10) Uani 1 1 d G .
C19 C 0.11463(19) 0.4334(2) 0.51231(18) 0.0455(12) Uani 1 1 d G .
H19 H 0.0416 0.4504 0.4724 0.055 Uiso 1 1 calc R U
C20 C 0.1378(2) 0.4268(2) 0.60781(19) 0.0643(17) Uani 1 1 d G .
H20 H 0.0803 0.4394 0.6318 0.077 Uiso 1 1 calc R U
C21 C 0.2469(2) 0.4015(2) 0.66746(14) 0.0579(15) Uani 1 1 d G U
H21 H 0.2624 0.3971 0.7314 0.069 Uiso 1 1 calc R U
C22 C 0.1761(4) 0.4205(2) 0.3782(3) 0.0316(9) Uani 1 1 d . .
C23 C 0.8621(5) 0.6057(3) 1.1354(4) 0.0469(12) Uani 1 1 d . U
C24 C 0.7978(6) 0.5671(4) 1.0470(4) 0.0717(18) Uani 1 1 d . .
H24A H 0.8518 0.5381 1.0282 0.108 Uiso 1 1 calc R U
H24B H 0.7597 0.6035 0.9994 0.108 Uiso 1 1 calc R U
H24C H 0.7398 0.5345 1.0554 0.108 Uiso 1 1 calc R U
C25 C 0.7279(8) 0.7065(5) 1.0877(6) 0.102(3) Uani 1 1 d . .
H25A H 0.7517 0.7447 1.0541 0.153 Uiso 1 1 calc R U
H25B H 0.6854 0.7290 1.1228 0.153 Uiso 1 1 calc R U
H25C H 0.6784 0.6709 1.0441 0.153 Uiso 1 1 calc R U
C26 C 0.8979(8) 0.7113(4) 1.2335(5) 0.084(2) Uani 1 1 d . .
H26A H 0.8548 0.7156 1.2747 0.127 Uiso 1 1 calc R U
H26B H 0.9148 0.7604 1.2161 0.127 Uiso 1 1 calc R U
H26C H 0.9702 0.6850 1.2649 0.127 Uiso 1 1 calc R U

loop_
_atom_site_aniso_label
_atom_site_aniso_U_11
_atom_site_aniso_U_22
_atom_site_aniso_U_33
_atom_site_aniso_U_23
_atom_site_aniso_U_13
_atom_site_aniso_U_12
O3 0.0248(16) 0.0379(18) 0.053(2) 0.0042(15) 0.0041(14) -0.0024(13)
Zn1 0.0238(3) 0.0267(3) 0.0282(3) 0.00026(18) -0.0020(2) 0.00261(18)
Zn2 0.0368(3) 0.0357(3) 0.0281(3) 0.0027(2) -0.0008(2) 0.0108(2)
O1 0.0277(16) 0.0447(19) 0.0473(19) 0.0012(16) -0.0193(15) -0.0028(14)
O2 0.0405(19) 0.045(2) 0.0433(19) -0.0126(16) -0.0159(15) 0.0067(15)
O4 0.0425(19) 0.0265(17) 0.065(2) -0.0040(15) 0.0215(17) -0.0072(14)
O5 0.054(2) 0.060(2) 0.050(2) -0.0017(19) 0.0099(18) -0.0308(19)
O6 0.113(3) 0.103(3) 0.060(2) -0.018(2) 0.012(2) -0.056(2)
O7 0.044(2) 0.063(2) 0.0259(16) 0.0013(15) 0.0035(15) 0.0122(17)
O8 0.0310(17) 0.067(2) 0.0327(17) 0.0131(16) 0.0053(14) 0.0076(15)
O9 0.139(6) 0.143(6) 0.113(5) 0.028(5) 0.017(5) -0.029(5)
O10 0.0421(19) 0.055(2) 0.052(2) -0.0024(16) 0.0033(15) 0.0198(16)
N1 0.068(3) 0.057(3) 0.057(3) 0.012(2) 0.019(2) 0.027(2)
C1 0.025(2) 0.037(3) 0.030(2) 0.0058(18) -0.0033(18) -0.0054(18)
C2 0.029(2) 0.032(2) 0.031(2) 0.0024(18) -0.0008(18) -0.0011(18)
C3 0.023(2) 0.047(3) 0.050(3) 0.001(2) -0.0069(19) 0.0091(19)
C4 0.054(3) 0.045(3) 0.057(3) -0.010(2) -0.001(2) 0.022(2)
C5 0.047(3) 0.042(3) 0.039(3) -0.010(2) -0.003(2) 0.006(2)
C6 0.032(2) 0.024(2) 0.033(2) 0.0043(17) -0.0010(18) 0.0011(17)
C7 0.023(2) 0.029(2) 0.030(2) 0.0015(17) -0.0032(17) 0.0004(16)
C8 0.026(2) 0.031(2) 0.023(2) -0.0024(17) -0.0022(16) -0.0001(17)
C9 0.0199(19) 0.030(2) 0.029(2) 0.0046(17) -0.0060(16) -0.0015(16)
C10 0.025(2) 0.033(2) 0.033(2) 0.0085(18) -0.0031(18) 0.0008(17)
C11 0.028(2) 0.038(2) 0.024(2) 0.0028(17) -0.0015(17) -0.0037(18)
C12 0.032(2) 0.031(2) 0.024(2) -0.0015(17) -0.0022(17) -0.0081(18)
C13 0.039(2) 0.027(2) 0.029(2) 0.0050(17) -0.0038(19) -0.0042(18)
C14 0.035(3) 0.029(2) 0.027(2) 0.0036(17) 0.0011(18) -0.0031(18)
C15 0.029(2) 0.038(3) 0.048(2) 0.003(2) -0.010(2) -0.010(2)
C16 0.027(2) 0.037(2) 0.029(2) 0.0038(18) 0.0003(17) -0.0001(17)
C17 0.028(2) 0.033(2) 0.031(2) -0.0014(18) 0.0042(18) -0.0042(17)
C18 0.028(2) 0.034(2) 0.029(2) 0.0009(18) 0.0006(18) -0.0041(17)
C19 0.026(2) 0.070(3) 0.035(3) 0.004(2) 0.003(2) 0.011(2)
C20 0.037(3) 0.114(5) 0.035(3) 0.003(3) 0.004(2) 0.022(3)
C21 0.032(3) 0.106(5) 0.029(2) 0.008(3) 0.0030(19) 0.007(3)
C22 0.025(2) 0.034(2) 0.028(2) 0.0016(18) 0.0008(18) -0.0016(18)
C23 0.043(3) 0.052(3) 0.046(3) 0.009(2) 0.015(2) 0.012(2)
C24 0.083(5) 0.068(4) 0.053(4) -0.007(3) 0.010(3) 0.016(3)
C25 0.121(7) 0.089(6) 0.083(5) 0.011(4) 0.023(5) 0.070(5)
C26 0.110(6) 0.062(4) 0.080(5) -0.019(4) 0.033(4) 0.008(4)

loop_
_atom_type_symbol
_atom_type_description
_atom_type_scat_dispersion_real
_atom_type_scat_dispersion_imag
_atom_type_scat_source
C C 0.0033 0.0016 'International Tables Vol C Tables 4.2.6.8 and 6.1.1.4'
H H 0.0000 0.0000 'International Tables Vol C Tables 4.2.6.8 and 6.1.1.4'
N N 0.0061 0.0033 'International Tables Vol C Tables 4.2.6.8 and 6.1.1.4'
O O 0.0106 0.0060 'International Tables Vol C Tables 4.2.6.8 and 6.1.1.4'
Zn Zn 0.2839 1.4301 'International Tables Vol C Tables 4.2.6.8 and 6.1.1.4'

loop_
_geom_angle_atom_site_label_1
_geom_angle_atom_site_label_2
_geom_angle_atom_site_label_3
_geom_angle
_geom_angle_site_symmetry_1
_geom_angle_site_symmetry_3
C14 O3 Zn2 138.6(3) . 3_767
O5 Zn1 O4 117.46(18) 4_666 3_767
O5 Zn1 O1 112.11(18) 4_666 .
O4 Zn1 O1 113.50(16) 3_767 .
O5 Zn1 O7 97.91(16) 4_666 1_656
O4 Zn1 O7 103.26(16) 3_767 1_656
O1 Zn1 O7 110.89(17) . 1_656
O2 Zn2 O10 113.82(15) . .
O2 Zn2 O8 129.73(17) . 1_656
O10 Zn2 O8 109.57(16) . 1_656
O2 Zn2 O3 105.37(16) . 3_767
O10 Zn2 O3 91.83(16) . 3_767
O8 Zn2 O3 97.25(15) 1_656 3_767
O2 Zn2 O9 79.2(2) . .
O10 Zn2 O9 85.2(3) . .
O8 Zn2 O9 80.3(2) 1_656 .
O3 Zn2 O9 175.3(2) 3_767 .
C1 O1 Zn1 136.6(3) . .
C1 O2 Zn2 126.2(3) . .
C14 O4 Zn1 125.3(3) . 3_767
C15 O5 Zn1 114.0(3) . 4_465
C22 O7 Zn1 137.8(3) . 1_454
C22 O8 Zn2 129.9(3) . 1_454
C23 O10 Zn2 136.8(4) . .
C23 N1 C25 124.8(6) . .
C23 N1 C26 118.7(5) . .
C25 N1 C26 116.4(6) . .
O1 C1 O2 123.9(4) . .
O1 C1 C2 117.3(4) . .
O2 C1 C2 118.8(4) . .
C3 C2 C7 119.8(4) . .
C3 C2 C1 120.9(4) . .
C7 C2 C1 119.2(4) . .
C2 C3 C4 120.4(4) . .
C2 C3 H3 119.8 . .
C4 C3 H3 119.8 . .
C5 C4 C3 119.4(5) . .
C5 C4 H4 120.3 . .
C3 C4 H4 120.3 . .
C4 C5 C6 121.4(5) . .
C4 C5 H5 119.3 . .
C6 C5 H5 119.3 . .
C7 C6 C5 118.1(4) . .
C7 C6 C8 122.8(4) . .
C5 C6 C8 119.0(4) . .
C6 C7 C2 120.8(4) . .
C6 C7 H7 119.6 . .
C2 C7 H7 119.6 . .
C13 C8 C9 118.3(4) . .
C13 C8 C6 118.1(4) . .
C9 C8 C6 123.6(4) . .
C8 C9 C10 118.8(4) . .
C8 C9 C14 124.6(4) . .
C10 C9 C14 116.5(4) . .
C11 C10 C9 122.9(4) . .
C11 C10 H10 118.5 . .
C9 C10 H10 118.5 . .
C10 C11 C12 117.5(4) . .
C10 C11 C16 118.9(4) . .
C12 C11 C16 123.6(4) . .
C13 C12 C11 119.3(4) . .
C13 C12 C15 119.9(4) . .
C11 C12 C15 120.8(4) . .
C8 C13 C12 123.0(4) . .
C8 C13 H13 118.5 . .
C12 C13 H13 118.5 . .
O3 C14 O4 126.1(4) . .
O3 C14 C9 118.9(4) . .
O4 C14 C9 114.8(4) . .
O6 C15 O5 123.4(5) . .
O6 C15 C12 119.5(5) . .
O5 C15 C12 117.1(4) . .
C17 C16 C21 120.0 . .
C17 C16 C11 119.0(2) . .
C21 C16 C11 120.7(3) . .
C18 C17 C16 120.0 . .
C18 C17 H17 120.0 . .
C16 C17 H17 120.0 . .
C17 C18 C19 120.0 . .
C17 C18 C22 120.1(2) . .
C19 C18 C22 119.9(2) . .
C18 C19 C20 120.0 . .
C18 C19 H19 120.0 . .
C20 C19 H19 120.0 . .
C21 C20 C19 120.0 . .
C21 C20 H20 120.0 . .
C19 C20 H20 120.0 . .
C20 C21 C16 120.0 . .
C20 C21 H21 120.0 . .
C16 C21 H21 120.0 . .
O7 C22 O8 125.8(4) . .
O7 C22 C18 117.1(4) . .
O8 C22 C18 117.2(4) . .
O10 C23 N1 120.8(5) . .
O10 C23 C24 120.6(5) . .
N1 C23 C24 118.7(5) . .
C23 C24 H24A 109.5 . .
C23 C24 H24B 109.5 . .
H24A C24 H24B 109.5 . .
C23 C24 H24C 109.5 . .
H24A C24 H24C 109.5 . .
H24B C24 H24C 109.5 . .
N1 C25 H25A 109.5 . .
N1 C25 H25B 109.5 . .
H25A C25 H25B 109.5 . .
N1 C25 H25C 109.5 . .
H25A C25 H25C 109.5 . .
H25B C25 H25C 109.5 . .
N1 C26 H26A 109.5 . .
N1 C26 H26B 109.5 . .
H26A C26 H26B 109.5 . .
N1 C26 H26C 109.5 . .
H26A C26 H26C 109.5 . .
H26B C26 H26C 109.5 . .

loop_
_geom_bond_atom_site_label_1
_geom_bond_atom_site_label_2
_geom_bond_distance
_geom_bond_site_symmetry_2
O3 C14 1.205(5) .
O3 Zn2 1.988(3) 3_767
Zn1 O5 1.872(4) 4_666
Zn1 O4 1.901(3) 3_767
Zn1 O1 1.906(3) .
Zn1 O7 1.936(4) 1_656
Zn2 O2 1.879(4) .
Zn2 O10 1.889(4) .
Zn2 O8 1.892(3) 1_656
Zn2 O3 1.988(3) 3_767
Zn2 O9 2.357(8) .
O1 C1 1.208(5) .
O2 C1 1.227(6) .
O4 C14 1.244(5) .
O4 Zn1 1.901(3) 3_767
O5 C15 1.203(6) .
O5 Zn1 1.872(4) 4_465
O6 C15 1.189(7) .
O7 C22 1.218(5) .
O7 Zn1 1.936(4) 1_454
O8 C22 1.223(5) .
O8 Zn2 1.892(3) 1_454
O10 C23 1.223(6) .
N1 C23 1.262(7) .
N1 C25 1.402(8) .
N1 C26 1.465(9) .
C1 C2 1.444(6) .
C2 C3 1.345(7) .
C2 C7 1.360(6) .
C3 C4 1.353(7) .
C3 H3 0.9300 .
C4 C5 1.345(7) .
C4 H4 0.9300 .
C5 C6 1.365(7) .
C5 H5 0.9300 .
C6 C7 1.355(6) .
C6 C8 1.463(6) .
C7 H7 0.9300 .
C8 C13 1.339(6) .
C8 C9 1.367(6) .
C9 C10 1.365(6) .
C9 C14 1.473(6) .
C10 C11 1.336(6) .
C10 H10 0.9300 .
C11 C12 1.385(6) .
C11 C16 1.428(5) .
C12 C13 1.343(6) .
C12 C15 1.486(6) .
C13 H13 0.9300 .
C16 C17 1.3900 .
C16 C21 1.3900 .
C17 C18 1.3900 .
C17 H17 0.9300 .
C18 C19 1.3900 .
C18 C22 1.427(5) .
C19 C20 1.3900 .
C19 H19 0.9300 .
C20 C21 1.3900 .
C20 H20 0.9300 .
C21 H21 0.9300 .
C23 C24 1.467(8) .
C24 H24A 0.9600 .
C24 H24B 0.9600 .
C24 H24C 0.9600 .
C25 H25A 0.9600 .
C25 H25B 0.9600 .
C25 H25C 0.9600 .
C26 H26A 0.9600 .
C26 H26B 0.9600 .
C26 H26C 0.9600 .

loop_
_geom_hbond_atom_site_label_D
_geom_hbond_atom_site_label_H
_geom_hbond_atom_site_label_A
_geom_hbond_distance_DH
_geom_hbond_distance_HA
_geom_hbond_distance_DA
_geom_hbond_angle_DHA
_geom_hbond_site_symmetry_A
C26 H26A O1 0.96 2.58 3.096(8) 114.2 2_757
C25 H25C O6 0.96 2.57 3.031(10) 109.5 2_656
C25 H25B O5 0.96 2.45 3.387(9) 166.1 3_667
C24 H24A O2 0.96 2.51 3.289(8) 137.7 .
C26 H26A O1 0.96 2.58 3.096(8) 114.2 2_757
C25 H25C O6 0.96 2.57 3.031(10) 109.5 2_656
C25 H25B O5 0.96 2.45 3.387(9) 166.1 3_667
C24 H24A O2 0.96 2.51 3.289(8) 137.7 .
C26 H26A O1 0.96 2.58 3.096(8) 114.2 2_757
C25 H25B O5 0.96 2.45 3.387(9) 166.1 3_667
C24 H24A O2 0.96 2.51 3.289(8) 137.7 .
C24 H24A O2 0.96 2.51 3.289(8) 137.7 .
C25 H25B O5 0.96 2.45 3.387(9) 166.1 3_667
C25 H25C O6 0.96 2.57 3.031(10) 109.5 2_656
C26 H26A O1 0.96 2.58 3.096(8) 114.2 2_757
C24 H24A O2 0.96 2.51 3.289(8) 137.7 .
C25 H25B O5 0.96 2.45 3.387(9) 166.1 3_667
C25 H25C O6 0.96 2.57 3.031(10) 109.5 2_656
C26 H26A O1 0.96 2.58 3.096(8) 114.2 2_757

loop_
_geom_torsion_atom_site_label_1
_geom_torsion_atom_site_label_2
_geom_torsion_atom_site_label_3
_geom_torsion_atom_site_label_4
_geom_torsion
_geom_torsion_site_symmetry_1
O10 Zn2 O2 C1 -172.4(4) .
O8 Zn2 O2 C1 -24.9(5) 1_656
O3 Zn2 O2 C1 88.6(4) 3_767
O9 Zn2 O2 C1 -92.6(5) .
O2 Zn2 O10 C23 7.7(6) .
O8 Zn2 O10 C23 -146.3(5) 1_656
O3 Zn2 O10 C23 115.4(6) 3_767
O9 Zn2 O10 C23 -68.3(6) .
Zn1 O1 C1 O2 -27.1(8) .
Zn1 O1 C1 C2 151.3(4) .
Zn2 O2 C1 O1 -20.5(7) .
Zn2 O2 C1 C2 161.1(3) .
O1 C1 C2 C3 -7.4(7) .
O2 C1 C2 C3 171.0(5) .
O1 C1 C2 C7 170.1(4) .
O2 C1 C2 C7 -11.5(7) .
C7 C2 C3 C4 0.5(8) .
C1 C2 C3 C4 178.0(5) .
C2 C3 C4 C5 -0.4(9) .
C3 C4 C5 C6 -0.5(9) .
C4 C5 C6 C7 1.1(8) .
C4 C5 C6 C8 -176.2(5) .
C5 C6 C7 C2 -1.0(7) .
C8 C6 C7 C2 176.3(4) .
C3 C2 C7 C6 0.2(7) .
C1 C2 C7 C6 -177.3(4) .
C7 C6 C8 C13 -130.6(5) .
C5 C6 C8 C13 46.6(6) .
C7 C6 C8 C9 47.1(7) .
C5 C6 C8 C9 -135.7(5) .
C13 C8 C9 C10 -2.0(6) .
C6 C8 C9 C10 -179.8(4) .
C13 C8 C9 C14 -177.5(4) .
C6 C8 C9 C14 4.8(7) .
C8 C9 C10 C11 -0.8(7) .
C14 C9 C10 C11 175.0(4) .
C9 C10 C11 C12 2.3(7) .
C9 C10 C11 C16 -178.0(4) .
C10 C11 C12 C13 -1.0(7) .
C16 C11 C12 C13 179.3(4) .
C10 C11 C12 C15 180.0(4) .
C16 C11 C12 C15 0.3(7) .
C9 C8 C13 C12 3.4(7) .
C6 C8 C13 C12 -178.8(4) .
C11 C12 C13 C8 -1.8(7) .
C15 C12 C13 C8 177.2(5) .
Zn2 O3 C14 O4 6.2(8) 3_767
Zn2 O3 C14 C9 -179.3(3) 3_767
Zn1 O4 C14 O3 22.7(7) 3_767
Zn1 O4 C14 C9 -151.9(3) 3_767
C8 C9 C14 O3 41.4(6) .
C10 C9 C14 O3 -134.1(4) .
C8 C9 C14 O4 -143.5(5) .
C10 C9 C14 O4 41.0(6) .
Zn1 O5 C15 O6 -3.7(8) 4_465
Zn1 O5 C15 C12 178.3(3) 4_465
C13 C12 C15 O6 -117.7(6) .
C11 C12 C15 O6 61.3(8) .
C13 C12 C15 O5 60.3(7) .
C11 C12 C15 O5 -120.7(5) .
C10 C11 C16 C17 79.1(5) .
C12 C11 C16 C17 -101.3(4) .
C10 C11 C16 C21 -94.9(4) .
C12 C11 C16 C21 84.8(5) .
C21 C16 C17 C18 0.0 .
C11 C16 C17 C18 -174.0(3) .
C16 C17 C18 C19 0.0 .
C16 C17 C18 C22 -179.2(3) .
C17 C18 C19 C20 0.0 .
C22 C18 C19 C20 179.2(3) .
C18 C19 C20 C21 0.0 .
C19 C20 C21 C16 0.0 .
C17 C16 C21 C20 0.0 .
C11 C16 C21 C20 173.9(3) .
Zn1 O7 C22 O8 -6.9(8) 1_454
Zn1 O7 C22 C18 173.3(3) 1_454
Zn2 O8 C22 O7 -13.2(7) 1_454
Zn2 O8 C22 C18 166.6(3) 1_454
C17 C18 C22 O7 8.0(5) .
C19 C18 C22 O7 -171.2(3) .
C17 C18 C22 O8 -171.8(3) .
C19 C18 C22 O8 8.9(5) .
Zn2 O10 C23 N1 -175.8(4) .
Zn2 O10 C23 C24 5.8(9) .
C25 N1 C23 O10 -175.4(7) .
C26 N1 C23 O10 7.0(9) .
C25 N1 C23 C24 3.1(10) .
C26 N1 C23 C24 -174.5(6) .

loop_
_platon_squeeze_void_nr
_platon_squeeze_void_average_x
_platon_squeeze_void_average_y
_platon_squeeze_void_average_z
_platon_squeeze_void_volume
_platon_squeeze_void_count_electrons
1 0.500 0.667 0.625 967.8 190.8
